data_4063910
loop_
_publ_author_name
'Ghosh, Kaushik'
'Kumar, Sushil'
'Kumar, Rajan'
'Singh, Udai P.'
'Goel, Nidhi'

_publ_section_title
;
 Photocleavage of Coordinated NO under Visible Light from Two Different
 Classes of Organometallic Ruthenium Nitrosyl Complexes: Reversible
 Binding of Phenolato Function
;
_journal_issue 9
_journal_name_full Organometallics
_journal_page_first 2498
_journal_paper_doi 10.1021/om101022p
_journal_volume 30
_journal_year 2011
_chemical_formula_moiety 'C49 H38 Cl2 N3 O4 P2 Ru, Cl O4, C Cl2, 3(O)'
_chemical_formula_sum 'C50 H38 Cl5 N3 O11 P2 Ru'
_chemical_formula_weight 1197.09
_chemical_name_systematic
; 
 ? 
;
_space_group_IT_number 2
_symmetry_cell_setting triclinic
_symmetry_space_group_name_Hall '-P 1'
_symmetry_space_group_name_H-M 'P -1'
_atom_sites_solution_hydrogens geom
_atom_sites_solution_primary direct
_atom_sites_solution_secondary difmap
_audit_creation_method SHELXL-97
_cell_angle_alpha 102.666(13)
_cell_angle_beta 98.408(13)
_cell_angle_gamma 111.822(9)
_cell_formula_units_Z 2
_cell_length_a 12.637(3)
_cell_length_b 13.323(3)
_cell_length_c 17.448(6)
_cell_measurement_reflns_used 131
_cell_measurement_temperature 296(2)
_cell_measurement_theta_max 28.60
_cell_measurement_theta_min 1.24
_cell_volume 2575.3(13)
_computing_cell_refinement 'Bruker SHELXTL-NT'
_computing_data_collection 'Bruker Kappa Apex'
_computing_data_reduction 'Bruker SAINT + NT'
_computing_molecular_graphics 'Bruker SHELXTL'
_computing_publication_material 'Bruker SHELXL-97 and DIAMOND'
_computing_structure_refinement 'SHELXL-97 (Sheldrick, 1997)'
_computing_structure_solution 'SHELXS-97 (Sheldrick, 1990)'
_diffrn_ambient_temperature 296(2)
_diffrn_measured_fraction_theta_full 0.990
_diffrn_measured_fraction_theta_max 0.950
_diffrn_measurement_device_type 'CCD area detector'
_diffrn_measurement_method 'phi and omega scans'
_diffrn_radiation_monochromator graphite
_diffrn_radiation_source 'fine-focus sealed tube'
_diffrn_radiation_type MoK\a
_diffrn_radiation_wavelength 0.71073
_diffrn_reflns_av_R_equivalents 0.0541
_diffrn_reflns_av_sigmaI/netI 0.0486
_diffrn_reflns_limit_h_max 16
_diffrn_reflns_limit_h_min -16
_diffrn_reflns_limit_k_max 17
_diffrn_reflns_limit_k_min -16
_diffrn_reflns_limit_l_max 23
_diffrn_reflns_limit_l_min -23
_diffrn_reflns_number 58248
_diffrn_reflns_theta_full 28.60
_diffrn_reflns_theta_max 28.60
_diffrn_reflns_theta_min 1.24
_exptl_absorpt_coefficient_mu 0.688
_exptl_absorpt_correction_T_max 0.908
_exptl_absorpt_correction_T_min 0.862
_exptl_absorpt_correction_type multi-scan
_exptl_absorpt_process_details '(SADABS; Bruker, 2000)'
_exptl_crystal_colour Brown
_exptl_crystal_density_diffrn 1.544
_exptl_crystal_density_method 'not measured'
_exptl_crystal_description Block
_exptl_crystal_F_000 1212
_exptl_crystal_size_max 0.25
_exptl_crystal_size_mid 0.18
_exptl_crystal_size_min 0.14
_refine_diff_density_max 2.576
_refine_diff_density_min -2.538
_refine_diff_density_rms 0.256
_refine_ls_extinction_method none
_refine_ls_goodness_of_fit_ref 0.937
_refine_ls_hydrogen_treatment constr
_refine_ls_matrix_type full
_refine_ls_number_parameters 650
_refine_ls_number_reflns 12486
_refine_ls_number_restraints 0
_refine_ls_restrained_S_all 0.937
_refine_ls_R_factor_all 0.0869
_refine_ls_R_factor_gt 0.0662
_refine_ls_shift/su_max 0.009
_refine_ls_shift/su_mean 0.000
_refine_ls_structure_factor_coef Fsqd
_refine_ls_weighting_details 'calc w=1/[\s^2^(Fo^2^)+(0.1364P)^2^+18.9697P] where P=(Fo^2^+2Fc^2^)/3'
_refine_ls_weighting_scheme calc
_refine_ls_wR_factor_gt 0.1872
_refine_ls_wR_factor_ref 0.2170
_reflns_number_gt 10115
_reflns_number_total 12486
_reflns_threshold_expression >2sigma(I)
_cod_data_source_file om101022p_si_004.cif
_cod_data_source_block ups897kgskv5no_0ma_2
_cod_depositor_comments
;
The following automatic conversions were performed:

'_symmetry_cell_setting' value 'Triclinic' changed to 'triclinic'
according to /home/saulius/struct/CIF-dictionaries/cif_core.dic
dictionary named 'cif_core.dic' version 2.4.1 from 2010-06-29.

Automatic conversion script
Id: cif_fix_values 1715 2011-07-08 13:25:40Z adriana 
;
_cod_database_code 4063910

loop_
_symmetry_equiv_pos_as_xyz
'x, y, z'
'-x, -y, -z'

loop_
_atom_site_label
_atom_site_type_symbol
_atom_site_fract_x
_atom_site_fract_y
_atom_site_fract_z
_atom_site_U_iso_or_equiv
_atom_site_adp_type
_atom_site_occupancy
_atom_site_symmetry_multiplicity
_atom_site_calc_flag
_atom_site_refinement_flags
Ru1 Ru 0.84318(3) 0.66509(3) 0.65428(2) 0.01272(12) Uani 1 1 d .
P1 P 0.90949(10) 0.79207(9) 0.57243(7) 0.0128(2) Uani 1 1 d .
P2 P 0.79895(11) 0.52152(10) 0.72456(8) 0.0177(2) Uani 1 1 d .
O1 O 0.5978(3) 0.6361(3) 0.6059(3) 0.0291(8) Uani 1 1 d .
O2 O 0.5651(3) 0.9044(3) 0.6483(2) 0.0268(8) Uani 1 1 d .
O3 O 0.5077(4) 0.9705(4) 0.7507(3) 0.0330(9) Uani 1 1 d .
O4 O 0.8605(3) 0.8136(3) 0.9206(2) 0.0232(7) Uani 1 1 d .
H4 H 0.8596 0.8354 0.9682 0.035 Uiso 1 1 calc R
O5 O 0.6652(5) 0.7800(5) 0.0611(3) 0.0602(16) Uani 1 1 d .
O6 O 0.8688(4) 0.8765(4) 0.0800(3) 0.0436(11) Uani 1 1 d .
O7 O 0.7854(5) 0.8956(4) 0.1902(3) 0.0406(11) Uani 1 1 d .
O8 O 0.7940(7) 0.7242(4) 0.1338(3) 0.0680(19) Uani 1 1 d .
O9 O 0.4044(4) 0.7271(5) 0.9622(4) 0.0563(14) Uani 1 1 d .
O10 O 0.399(3) 0.8089(19) 0.0680(19) 0.47(3) Uani 1 1 d .
O11 O 0.4886(5) 0.0474(5) 0.9746(3) 0.0634(17) Uani 1 1 d .
N1 N 0.8772(3) 0.7955(3) 0.7624(2) 0.0163(7) Uani 1 1 d .
N2 N 0.6929(3) 0.6411(3) 0.6210(2) 0.0162(7) Uani 1 1 d .
N3 N 0.5652(4) 0.9239(4) 0.7201(3) 0.0211(8) Uani 1 1 d .
Cl1 Cl 0.85695(10) 0.52868(9) 0.54995(7) 0.0175(2) Uani 1 1 d .
Cl2 Cl 1.31232(12) 0.66627(13) 0.68903(9) 0.0331(3) Uani 1 1 d .
Cl3 Cl 0.77682(15) 0.81759(12) 0.11659(8) 0.0366(3) Uani 1 1 d .
Cl4 Cl 0.1417(4) 0.8314(3) 0.0000(2) 0.1094(12) Uani 1 1 d .
Cl5 Cl 0.1271(14) 0.7166(10) 0.1163(6) 0.391(9) Uani 1 1 d .
C1 C 1.0604(4) 0.8279(4) 0.5659(3) 0.0130(8) Uani 1 1 d .
C2 C 1.1548(4) 0.9258(4) 0.6171(3) 0.0189(9) Uani 1 1 d .
H2 H 1.1404 0.9812 0.6509 0.023 Uiso 1 1 calc R
C3 C 1.2689(4) 0.9415(4) 0.6181(3) 0.0197(9) Uani 1 1 d .
H3 H 1.3313 1.0063 0.6534 0.024 Uiso 1 1 calc R
C4 C 1.2909(4) 0.8604(4) 0.5664(3) 0.0210(9) Uani 1 1 d .
H4A H 1.3681 0.8709 0.5672 0.025 Uiso 1 1 calc R
C5 C 1.1989(4) 0.7647(4) 0.5142(3) 0.0190(9) Uani 1 1 d .
H5 H 1.2142 0.7111 0.4794 0.023 Uiso 1 1 calc R
C6 C 1.0825(4) 0.7470(4) 0.5129(3) 0.0159(8) Uani 1 1 d .
H6 H 1.0205 0.6822 0.4773 0.019 Uiso 1 1 calc R
C7 C 0.8607(4) 0.7989(4) 0.4143(3) 0.0188(9) Uani 1 1 d .
H7 H 0.9318 0.8629 0.4316 0.023 Uiso 1 1 calc R
C8 C 0.8234(4) 0.7359(4) 0.4676(3) 0.0148(8) Uani 1 1 d .
C9 C 0.7187(4) 0.6381(4) 0.4394(3) 0.0190(9) Uani 1 1 d .
H9 H 0.6937 0.5945 0.4736 0.023 Uiso 1 1 calc R
C10 C 0.6517(4) 0.6056(4) 0.3610(3) 0.0232(10) Uani 1 1 d .
H10 H 0.5822 0.5397 0.3427 0.028 Uiso 1 1 calc R
C11 C 0.6868(4) 0.6698(4) 0.3091(3) 0.0214(9) Uani 1 1 d .
H11A H 0.6402 0.6485 0.2568 0.026 Uiso 1 1 calc R
C12 C 0.7924(4) 0.7665(4) 0.3362(3) 0.0215(9) Uani 1 1 d .
H12 H 0.8172 0.8094 0.3016 0.026 Uiso 1 1 calc R
C13 C 0.8918(4) 0.9226(4) 0.6091(3) 0.0152(8) Uani 1 1 d .
C14 C 0.8044(4) 0.9432(4) 0.5644(3) 0.0202(9) Uani 1 1 d .
H14 H 0.7596 0.8937 0.5134 0.024 Uiso 1 1 calc R
C15 C 0.7851(5) 1.0377(4) 0.5966(4) 0.0253(11) Uani 1 1 d .
H15 H 0.7266 1.0509 0.5672 0.030 Uiso 1 1 calc R
C16 C 0.8516(5) 1.1124(4) 0.6716(4) 0.0299(12) Uani 1 1 d .
H16 H 0.8380 1.1758 0.6925 0.036 Uiso 1 1 calc R
C17 C 0.9391(4) 1.0935(4) 0.7165(4) 0.0246(11) Uani 1 1 d .
H17 H 0.9844 1.1445 0.7669 0.029 Uiso 1 1 calc R
C18 C 0.9585(4) 0.9986(4) 0.6859(3) 0.0189(9) Uani 1 1 d .
H18 H 1.0158 0.9851 0.7164 0.023 Uiso 1 1 calc R
C19 C 0.9277(5) 0.5004(4) 0.7622(3) 0.0228(10) Uani 1 1 d .
C20 C 1.0082(6) 0.5726(5) 0.8352(4) 0.0326(13) Uani 1 1 d .
H20 H 0.9922 0.6279 0.8676 0.039 Uiso 1 1 calc R
C21 C 1.1122(7) 0.5624(6) 0.8595(4) 0.0431(16) Uani 1 1 d .
H21 H 1.1656 0.6106 0.9084 0.052 Uiso 1 1 calc R
C22 C 1.1363(6) 0.4820(6) 0.8122(5) 0.0431(16) Uani 1 1 d .
H22 H 1.2051 0.4741 0.8296 0.052 Uiso 1 1 calc R
C23 C 1.0588(5) 0.4121(5) 0.7384(4) 0.0352(13) Uani 1 1 d .
H23 H 1.0771 0.3589 0.7056 0.042 Uiso 1 1 calc R
C24 C 0.9548(5) 0.4205(4) 0.7133(3) 0.0255(10) Uani 1 1 d .
H24 H 0.9029 0.3730 0.6637 0.031 Uiso 1 1 calc R
C25 C 0.6879(4) 0.3820(4) 0.6613(3) 0.0204(9) Uani 1 1 d .
C26 C 0.6685(5) 0.2921(4) 0.6941(4) 0.0297(12) Uani 1 1 d .
H26 H 0.7138 0.3033 0.7449 0.036 Uiso 1 1 calc R
C27 C 0.5805(5) 0.1850(4) 0.6499(4) 0.0350(14) Uani 1 1 d .
H27 H 0.5679 0.1243 0.6709 0.042 Uiso 1 1 calc R
C28 C 0.5121(5) 0.1690(4) 0.5752(4) 0.0325(13) Uani 1 1 d .
H28 H 0.4536 0.0976 0.5461 0.039 Uiso 1 1 calc R
C29 C 0.5300(5) 0.2579(4) 0.5435(4) 0.0264(11) Uani 1 1 d .
H29 H 0.4834 0.2466 0.4932 0.032 Uiso 1 1 calc R
C30 C 0.6177(4) 0.3648(4) 0.5865(3) 0.0223(10) Uani 1 1 d .
H30 H 0.6293 0.4250 0.5650 0.027 Uiso 1 1 calc R
C31 C 0.7596(8) 0.5172(6) 0.8799(4) 0.0469(18) Uani 1 1 d .
H31 H 0.8206 0.4947 0.8889 0.056 Uiso 1 1 calc R
C32 C 0.6953(10) 0.5258(7) 0.9381(5) 0.064(3) Uani 1 1 d .
H32 H 0.7143 0.5099 0.9863 0.077 Uiso 1 1 calc R
C33 C 0.6038(8) 0.5577(6) 0.9242(5) 0.060(2) Uani 1 1 d .
H33 H 0.5621 0.5638 0.9634 0.072 Uiso 1 1 calc R
C34 C 0.5734(6) 0.5806(5) 0.8527(4) 0.0410(16) Uani 1 1 d .
H34 H 0.5104 0.6003 0.8433 0.049 Uiso 1 1 calc R
C35 C 0.6374(5) 0.5739(4) 0.7951(4) 0.0304(12) Uani 1 1 d .
H35 H 0.6176 0.5902 0.7473 0.036 Uiso 1 1 calc R
C36 C 0.7313(5) 0.5430(4) 0.8081(3) 0.0269(11) Uani 1 1 d .
C37 C 1.0231(4) 0.7162(4) 0.7068(3) 0.0167(9) Uani 1 1 d .
C38 C 1.1014(4) 0.6744(4) 0.6796(3) 0.0203(9) Uani 1 1 d .
H38 H 1.0756 0.6146 0.6321 0.024 Uiso 1 1 calc R
C39 C 1.2164(5) 0.7220(4) 0.7233(3) 0.0240(10) Uani 1 1 d .
C40 C 1.2624(4) 0.8130(4) 0.7935(3) 0.0237(10) Uani 1 1 d .
H40 H 1.3414 0.8436 0.8209 0.028 Uiso 1 1 calc R
C41 C 1.1875(4) 0.8560(4) 0.8210(3) 0.0214(10) Uani 1 1 d .
H41 H 1.2152 0.9171 0.8678 0.026 Uiso 1 1 calc R
C42 C 1.0690(4) 0.8078(4) 0.7784(3) 0.0170(9) Uani 1 1 d .
C43 C 0.9861(4) 0.8465(4) 0.8058(3) 0.0170(9) Uani 1 1 d .
H43 H 1.0088 0.9061 0.8530 0.020 Uiso 1 1 calc R
C44 C 0.7933(4) 0.8311(4) 0.7926(3) 0.0151(8) Uani 1 1 d .
C45 C 0.7193(4) 0.8576(4) 0.7425(3) 0.0153(8) Uani 1 1 d .
H45 H 0.7231 0.8520 0.6890 0.018 Uiso 1 1 calc R
C46 C 0.6395(4) 0.8925(4) 0.7729(3) 0.0182(9) Uani 1 1 d .
C47 C 0.6304(4) 0.9008(4) 0.8515(3) 0.0215(10) Uani 1 1 d .
H47 H 0.5758 0.9243 0.8705 0.026 Uiso 1 1 calc R
C48 C 0.7039(5) 0.8735(4) 0.9020(3) 0.0220(10) Uani 1 1 d .
H48 H 0.6978 0.8774 0.9550 0.026 Uiso 1 1 calc R
C49 C 0.7873(4) 0.8402(4) 0.8737(3) 0.0171(9) Uani 1 1 d .
C52 C 0.0988(18) 0.813(2) 0.0864(9) 0.173(10) Uani 1 1 d .

loop_
_atom_site_aniso_label
_atom_site_aniso_U_11
_atom_site_aniso_U_22
_atom_site_aniso_U_33
_atom_site_aniso_U_23
_atom_site_aniso_U_13
_atom_site_aniso_U_12
Ru1 0.01352(18) 0.01073(17) 0.0161(2) 0.00528(13) 0.00602(13) 0.00581(13)
P1 0.0115(5) 0.0116(5) 0.0167(6) 0.0060(4) 0.0049(4) 0.0050(4)
P2 0.0246(6) 0.0124(5) 0.0189(6) 0.0070(4) 0.0098(5) 0.0076(5)
O1 0.0156(17) 0.032(2) 0.036(2) 0.0050(17) 0.0064(15) 0.0090(15)
O2 0.0224(18) 0.041(2) 0.0222(19) 0.0150(16) 0.0054(15) 0.0157(16)
O3 0.032(2) 0.051(3) 0.037(2) 0.022(2) 0.0156(18) 0.032(2)
O4 0.0258(18) 0.0324(19) 0.0201(18) 0.0129(15) 0.0068(15) 0.0182(16)
O5 0.054(3) 0.073(4) 0.025(3) 0.015(2) -0.009(2) 0.003(3)
O6 0.051(3) 0.042(3) 0.027(2) 0.0051(19) 0.003(2) 0.013(2)
O7 0.062(3) 0.034(2) 0.022(2) 0.0075(17) 0.002(2) 0.020(2)
O8 0.139(6) 0.036(3) 0.032(3) 0.010(2) 0.004(3) 0.046(3)
O9 0.035(3) 0.080(4) 0.073(4) 0.037(3) 0.015(3) 0.036(3)
O10 0.66(6) 0.20(2) 0.42(4) -0.15(2) -0.20(4) 0.28(3)
O11 0.051(3) 0.073(4) 0.048(3) -0.023(3) 0.033(3) 0.022(3)
N1 0.0183(18) 0.0144(17) 0.020(2) 0.0070(15) 0.0075(16) 0.0094(15)
N2 0.0147(18) 0.0132(17) 0.019(2) 0.0034(14) 0.0051(15) 0.0045(14)
N3 0.0155(18) 0.027(2) 0.023(2) 0.0103(17) 0.0052(16) 0.0097(16)
Cl1 0.0219(5) 0.0136(5) 0.0196(5) 0.0051(4) 0.0097(4) 0.0086(4)
Cl2 0.0266(6) 0.0421(8) 0.0431(8) 0.0133(6) 0.0124(6) 0.0261(6)
Cl3 0.0550(9) 0.0275(6) 0.0174(6) 0.0058(5) -0.0056(6) 0.0126(6)
Cl4 0.149(3) 0.088(2) 0.0733(19) 0.0238(16) 0.028(2) 0.032(2)
Cl5 0.89(3) 0.445(14) 0.327(10) 0.330(11) 0.453(15) 0.565(18)
C1 0.0130(19) 0.0163(19) 0.013(2) 0.0068(16) 0.0049(16) 0.0072(16)
C2 0.017(2) 0.020(2) 0.021(2) 0.0061(18) 0.0060(18) 0.0085(18)
C3 0.014(2) 0.021(2) 0.020(2) 0.0045(18) 0.0023(18) 0.0047(17)
C4 0.016(2) 0.027(2) 0.024(3) 0.011(2) 0.0075(19) 0.0120(19)
C5 0.019(2) 0.023(2) 0.020(2) 0.0086(18) 0.0084(18) 0.0123(19)
C6 0.017(2) 0.0138(19) 0.018(2) 0.0056(16) 0.0051(17) 0.0067(16)
C7 0.018(2) 0.018(2) 0.020(2) 0.0081(18) 0.0057(18) 0.0062(17)
C8 0.0143(19) 0.016(2) 0.016(2) 0.0057(16) 0.0041(17) 0.0073(16)
C9 0.016(2) 0.017(2) 0.021(2) 0.0066(18) 0.0046(18) 0.0044(17)
C10 0.018(2) 0.023(2) 0.023(3) 0.0043(19) 0.0024(19) 0.0044(19)
C11 0.022(2) 0.025(2) 0.016(2) 0.0052(18) 0.0007(18) 0.011(2)
C12 0.024(2) 0.023(2) 0.020(2) 0.0087(19) 0.0075(19) 0.011(2)
C13 0.015(2) 0.0131(19) 0.022(2) 0.0090(17) 0.0100(17) 0.0068(16)
C14 0.020(2) 0.021(2) 0.028(3) 0.0147(19) 0.011(2) 0.0115(18)
C15 0.026(2) 0.024(2) 0.040(3) 0.020(2) 0.016(2) 0.018(2)
C16 0.032(3) 0.018(2) 0.050(4) 0.014(2) 0.020(3) 0.015(2)
C17 0.021(2) 0.014(2) 0.036(3) 0.003(2) 0.012(2) 0.0054(18)
C18 0.019(2) 0.013(2) 0.026(3) 0.0070(18) 0.0101(19) 0.0060(17)
C19 0.030(3) 0.015(2) 0.025(3) 0.0104(19) 0.006(2) 0.0090(19)
C20 0.051(4) 0.024(3) 0.025(3) 0.010(2) 0.005(3) 0.018(3)
C21 0.053(4) 0.035(3) 0.033(3) 0.013(3) -0.010(3) 0.017(3)
C22 0.043(4) 0.037(3) 0.054(4) 0.022(3) -0.001(3) 0.022(3)
C23 0.036(3) 0.025(3) 0.049(4) 0.014(3) 0.008(3) 0.017(2)
C24 0.029(3) 0.019(2) 0.029(3) 0.010(2) 0.006(2) 0.010(2)
C25 0.024(2) 0.013(2) 0.026(3) 0.0052(18) 0.012(2) 0.0072(18)
C26 0.032(3) 0.018(2) 0.042(3) 0.015(2) 0.015(2) 0.009(2)
C27 0.030(3) 0.015(2) 0.061(4) 0.017(3) 0.014(3) 0.007(2)
C28 0.021(2) 0.015(2) 0.053(4) 0.004(2) 0.012(3) 0.0010(19)
C29 0.019(2) 0.022(2) 0.030(3) 0.000(2) 0.007(2) 0.0040(19)
C30 0.024(2) 0.017(2) 0.027(3) 0.0055(19) 0.013(2) 0.0078(19)
C31 0.082(5) 0.044(4) 0.037(4) 0.024(3) 0.036(4) 0.035(4)
C32 0.119(8) 0.060(5) 0.049(5) 0.038(4) 0.061(5) 0.050(5)
C33 0.097(6) 0.041(4) 0.059(5) 0.021(3) 0.064(5) 0.027(4)
C34 0.047(4) 0.023(3) 0.049(4) 0.007(3) 0.035(3) 0.006(2)
C35 0.031(3) 0.021(2) 0.035(3) 0.005(2) 0.021(2) 0.004(2)
C36 0.042(3) 0.017(2) 0.025(3) 0.0079(19) 0.022(2) 0.010(2)
C37 0.018(2) 0.019(2) 0.022(2) 0.0131(18) 0.0091(18) 0.0115(18)
C38 0.028(2) 0.022(2) 0.022(2) 0.0129(19) 0.011(2) 0.017(2)
C39 0.026(2) 0.027(3) 0.031(3) 0.016(2) 0.016(2) 0.017(2)
C40 0.015(2) 0.028(2) 0.032(3) 0.013(2) 0.007(2) 0.0103(19)
C41 0.016(2) 0.021(2) 0.026(3) 0.0068(19) 0.0016(19) 0.0077(18)
C42 0.015(2) 0.017(2) 0.022(2) 0.0091(17) 0.0051(18) 0.0083(17)
C43 0.016(2) 0.015(2) 0.018(2) 0.0040(17) 0.0029(17) 0.0055(17)
C44 0.015(2) 0.0136(19) 0.017(2) 0.0028(16) 0.0055(17) 0.0065(16)
C45 0.015(2) 0.015(2) 0.014(2) 0.0040(16) 0.0040(17) 0.0048(16)
C46 0.016(2) 0.021(2) 0.020(2) 0.0074(18) 0.0048(18) 0.0088(18)
C47 0.022(2) 0.028(2) 0.022(3) 0.009(2) 0.011(2) 0.015(2)
C48 0.027(2) 0.028(2) 0.017(2) 0.0080(19) 0.008(2) 0.016(2)
C49 0.020(2) 0.017(2) 0.017(2) 0.0059(17) 0.0037(18) 0.0095(17)
C52 0.201(19) 0.36(3) 0.081(10) 0.126(15) 0.087(12) 0.19(2)

loop_
_atom_type_symbol
_atom_type_description
_atom_type_scat_dispersion_real
_atom_type_scat_dispersion_imag
_atom_type_scat_source
C C 0.0033 0.0016 'International Tables Vol C Tables 4.2.6.8 and 6.1.1.4'
H H 0.0000 0.0000 'International Tables Vol C Tables 4.2.6.8 and 6.1.1.4'
N N 0.0061 0.0033 'International Tables Vol C Tables 4.2.6.8 and 6.1.1.4'
O O 0.0106 0.0060 'International Tables Vol C Tables 4.2.6.8 and 6.1.1.4'
P P 0.1023 0.0942 'International Tables Vol C Tables 4.2.6.8 and 6.1.1.4'
Cl Cl 0.1484 0.1585 'International Tables Vol C Tables 4.2.6.8 and 6.1.1.4'
Ru Ru -1.2594 0.8363 'International Tables Vol C Tables 4.2.6.8 and 6.1.1.4'

loop_
_geom_angle_atom_site_label_1
_geom_angle_atom_site_label_2
_geom_angle_atom_site_label_3
_geom_angle
N2 Ru1 C37 171.11(18)
N2 Ru1 N1 94.15(16)
C37 Ru1 N1 77.16(17)
N2 Ru1 Cl1 101.06(13)
C37 Ru1 Cl1 87.68(14)
N1 Ru1 Cl1 164.73(11)
N2 Ru1 P2 94.25(13)
C37 Ru1 P2 88.04(12)
N1 Ru1 P2 92.01(11)
Cl1 Ru1 P2 85.60(4)
N2 Ru1 P1 92.86(13)
C37 Ru1 P1 86.16(12)
N1 Ru1 P1 95.56(11)
Cl1 Ru1 P1 85.07(4)
P2 Ru1 P1 169.20(4)
C1 P1 C8 104.7(2)
C1 P1 C13 108.8(2)
C8 P1 C13 102.9(2)
C1 P1 Ru1 114.34(14)
C8 P1 Ru1 113.83(15)
C13 P1 Ru1 111.38(14)
C19 P2 C36 107.6(3)
C19 P2 C25 106.0(2)
C36 P2 C25 99.6(2)
C19 P2 Ru1 112.00(16)
C36 P2 Ru1 116.60(17)
C25 P2 Ru1 113.90(17)
C49 O4 H4 109.5
C43 N1 C44 117.3(4)
C43 N1 Ru1 115.7(3)
C44 N1 Ru1 126.9(3)
O1 N2 Ru1 172.6(4)
O2 N3 O3 123.6(4)
O2 N3 C46 118.5(4)
O3 N3 C46 117.9(4)
O8 Cl3 O7 109.6(3)
O8 Cl3 O5 110.8(4)
O7 Cl3 O5 110.4(4)
O8 Cl3 O6 109.6(4)
O7 Cl3 O6 108.0(3)
O5 Cl3 O6 108.4(3)
C2 C1 C6 119.3(4)
C2 C1 P1 122.8(3)
C6 C1 P1 117.5(3)
C3 C2 C1 120.7(4)
C3 C2 H2 119.6
C1 C2 H2 119.6
C2 C3 C4 119.9(5)
C2 C3 H3 120.0
C4 C3 H3 120.0
C5 C4 C3 120.1(4)
C5 C4 H4A 120.0
C3 C4 H4A 120.0
C4 C5 C6 120.7(4)
C4 C5 H5 119.6
C6 C5 H5 119.6
C5 C6 C1 119.2(4)
C5 C6 H6 120.4
C1 C6 H6 120.4
C12 C7 C8 120.5(4)
C12 C7 H7 119.8
C8 C7 H7 119.8
C9 C8 C7 118.8(4)
C9 C8 P1 123.2(3)
C7 C8 P1 117.9(3)
C10 C9 C8 120.4(4)
C10 C9 H9 119.8
C8 C9 H9 119.8
C9 C10 C11 120.8(5)
C9 C10 H10 119.6
C11 C10 H10 119.6
C10 C11 C12 119.3(5)
C10 C11 H11A 120.4
C12 C11 H11A 120.4
C7 C12 C11 120.3(4)
C7 C12 H12 119.9
C11 C12 H12 119.9
C14 C13 C18 119.2(4)
C14 C13 P1 120.5(4)
C18 C13 P1 120.0(3)
C15 C14 C13 119.7(5)
C15 C14 H14 120.1
C13 C14 H14 120.1
C16 C15 C14 120.7(5)
C16 C15 H15 119.6
C14 C15 H15 119.6
C15 C16 C17 120.2(5)
C15 C16 H16 119.9
C17 C16 H16 119.9
C18 C17 C16 119.9(5)
C18 C17 H17 120.0
C16 C17 H17 120.0
C17 C18 C13 120.1(5)
C17 C18 H18 119.9
C13 C18 H18 119.9
C24 C19 C20 119.1(5)
C24 C19 P2 119.7(4)
C20 C19 P2 120.7(4)
C21 C20 C19 120.2(6)
C21 C20 H20 119.9
C19 C20 H20 119.9
C22 C21 C20 120.2(6)
C22 C21 H21 119.9
C20 C21 H21 119.9
C21 C22 C23 120.2(6)
C21 C22 H22 119.9
C23 C22 H22 119.9
C24 C23 C22 120.4(6)
C24 C23 H23 119.8
C22 C23 H23 119.8
C23 C24 C19 119.9(5)
C23 C24 H24 120.1
C19 C24 H24 120.1
C30 C25 C26 119.7(5)
C30 C25 P2 122.9(4)
C26 C25 P2 117.2(4)
C25 C26 C27 119.4(6)
C25 C26 H26 120.3
C27 C26 H26 120.3
C28 C27 C26 120.2(5)
C28 C27 H27 119.9
C26 C27 H27 119.9
C29 C28 C27 120.4(5)
C29 C28 H28 119.8
C27 C28 H28 119.8
C28 C29 C30 120.1(5)
C28 C29 H29 119.9
C30 C29 H29 119.9
C25 C30 C29 120.2(5)
C25 C30 H30 119.9
C29 C30 H30 119.9
C32 C31 C36 119.4(7)
C32 C31 H31 120.3
C36 C31 H31 120.3
C33 C32 C31 120.2(7)
C33 C32 H32 119.9
C31 C32 H32 119.9
C32 C33 C34 120.8(6)
C32 C33 H33 119.6
C34 C33 H33 119.6
C33 C34 C35 119.5(7)
C33 C34 H34 120.3
C35 C34 H34 120.3
C34 C35 C36 120.8(6)
C34 C35 H35 119.6
C36 C35 H35 119.6
C35 C36 C31 119.2(5)
C35 C36 P2 117.3(4)
C31 C36 P2 123.0(5)
C38 C37 C42 116.9(4)
C38 C37 Ru1 129.3(4)
C42 C37 Ru1 113.7(3)
C39 C38 C37 119.5(5)
C39 C38 H38 120.3
C37 C38 H38 120.3
C38 C39 C40 123.8(5)
C38 C39 Cl2 118.6(4)
C40 C39 Cl2 117.5(4)
C41 C40 C39 117.7(5)
C41 C40 H40 121.1
C39 C40 H40 121.1
C40 C41 C42 119.7(5)
C40 C41 H41 120.2
C42 C41 H41 120.2
C41 C42 C37 122.4(4)
C41 C42 C43 122.1(5)
C37 C42 C43 115.5(4)
N1 C43 C42 117.7(4)
N1 C43 H43 121.1
C42 C43 H43 121.1
C45 C44 C49 120.0(4)
C45 C44 N1 120.1(4)
C49 C44 N1 119.9(4)
C44 C45 C46 119.2(4)
C44 C45 H45 120.4
C46 C45 H45 120.4
C47 C46 C45 122.1(4)
C47 C46 N3 119.5(4)
C45 C46 N3 118.4(4)
C46 C47 C48 119.0(4)
C46 C47 H47 120.5
C48 C47 H47 120.5
C47 C48 C49 120.3(4)
C47 C48 H48 119.9
C49 C48 H48 119.9
O4 C49 C48 122.2(4)
O4 C49 C44 118.4(4)
C48 C49 C44 119.3(4)
Cl5 C52 Cl4 113.5(11)

loop_
_geom_bond_atom_site_label_1
_geom_bond_atom_site_label_2
_geom_bond_distance
_geom_bond_site_symmetry_2
Ru1 N2 1.787(4) .
Ru1 C37 2.107(5) .
Ru1 N1 2.129(4) .
Ru1 Cl1 2.3503(12) .
Ru1 P2 2.4309(13) .
Ru1 P1 2.4412(12) .
P1 C1 1.813(4) .
P1 C8 1.817(5) .
P1 C13 1.824(5) .
P2 C19 1.807(5) .
P2 C36 1.817(5) .
P2 C25 1.831(5) .
O1 N2 1.165(5) .
O2 N3 1.222(6) .
O3 N3 1.226(6) .
O4 C49 1.342(6) .
O4 H4 0.8200 .
O5 Cl3 1.428(5) .
O6 Cl3 1.460(5) .
O7 Cl3 1.426(5) .
O8 Cl3 1.425(5) .
O11 O11 1.776(14) 2_657
N1 C43 1.305(6) .
N1 C44 1.433(6) .
N3 C46 1.453(6) .
Cl2 C39 1.751(5) .
Cl4 C52 1.713(13) .
Cl5 C52 1.62(2) .
C1 C2 1.394(6) .
C1 C6 1.399(6) .
C2 C3 1.375(6) .
C2 H2 0.9300 .
C3 C4 1.388(7) .
C3 H3 0.9300 .
C4 C5 1.374(7) .
C4 H4A 0.9300 .
C5 C6 1.396(6) .
C5 H5 0.9300 .
C6 H6 0.9300 .
C7 C12 1.381(7) .
C7 C8 1.403(6) .
C7 H7 0.9300 .
C8 C9 1.391(6) .
C9 C10 1.381(7) .
C9 H9 0.9300 .
C10 C11 1.387(7) .
C10 H10 0.9300 .
C11 C12 1.391(7) .
C11 H11A 0.9300 .
C12 H12 0.9300 .
C13 C14 1.404(6) .
C13 C18 1.405(7) .
C14 C15 1.385(7) .
C14 H14 0.9300 .
C15 C16 1.377(9) .
C15 H15 0.9300 .
C16 C17 1.393(8) .
C16 H16 0.9300 .
C17 C18 1.384(6) .
C17 H17 0.9300 .
C18 H18 0.9300 .
C19 C24 1.392(7) .
C19 C20 1.393(8) .
C20 C21 1.386(9) .
C20 H20 0.9300 .
C21 C22 1.360(10) .
C21 H21 0.9300 .
C22 C23 1.383(10) .
C22 H22 0.9300 .
C23 C24 1.377(8) .
C23 H23 0.9300 .
C24 H24 0.9300 .
C25 C30 1.387(8) .
C25 C26 1.394(7) .
C26 C27 1.399(8) .
C26 H26 0.9300 .
C27 C28 1.380(9) .
C27 H27 0.9300 .
C28 C29 1.372(8) .
C28 H28 0.9300 .
C29 C30 1.391(7) .
C29 H29 0.9300 .
C30 H30 0.9300 .
C31 C32 1.401(9) .
C31 C36 1.402(9) .
C31 H31 0.9300 .
C32 C33 1.380(13) .
C32 H32 0.9300 .
C33 C34 1.382(11) .
C33 H33 0.9300 .
C34 C35 1.387(7) .
C34 H34 0.9300 .
C35 C36 1.398(9) .
C35 H35 0.9300 .
C37 C38 1.395(6) .
C37 C42 1.407(7) .
C38 C39 1.370(8) .
C38 H38 0.9300 .
C39 C40 1.387(8) .
C40 C41 1.368(7) .
C40 H40 0.9300 .
C41 C42 1.399(7) .
C41 H41 0.9300 .
C42 C43 1.427(6) .
C43 H43 0.9300 .
C44 C45 1.380(6) .
C44 C49 1.410(6) .
C45 C46 1.382(6) .
C45 H45 0.9300 .
C46 C47 1.378(7) .
C47 C48 1.387(7) .
C47 H47 0.9300 .
C48 C49 1.399(7) .
C48 H48 0.9300 .

loop_
_geom_torsion_atom_site_label_1
_geom_torsion_atom_site_label_2
_geom_torsion_atom_site_label_3
_geom_torsion_atom_site_label_4
_geom_torsion
N2 Ru1 P1 C1 -169.1(2)
C37 Ru1 P1 C1 19.7(2)
N1 Ru1 P1 C1 96.42(19)
Cl1 Ru1 P1 C1 -68.26(17)
P2 Ru1 P1 C1 -37.9(3)
N2 Ru1 P1 C8 -48.8(2)
C37 Ru1 P1 C8 140.0(2)
N1 Ru1 P1 C8 -143.30(19)
Cl1 Ru1 P1 C8 52.02(16)
P2 Ru1 P1 C8 82.3(3)
N2 Ru1 P1 C13 67.0(2)
C37 Ru1 P1 C13 -104.2(2)
N1 Ru1 P1 C13 -27.5(2)
Cl1 Ru1 P1 C13 167.86(17)
P2 Ru1 P1 C13 -161.8(3)
N2 Ru1 P2 C19 173.6(2)
C37 Ru1 P2 C19 -15.0(2)
N1 Ru1 P2 C19 -92.1(2)
Cl1 Ru1 P2 C19 72.81(19)
P1 Ru1 P2 C19 42.5(3)
N2 Ru1 P2 C36 -61.9(3)
C37 Ru1 P2 C36 109.5(3)
N1 Ru1 P2 C36 32.5(3)
Cl1 Ru1 P2 C36 -162.7(2)
P1 Ru1 P2 C36 167.0(3)
N2 Ru1 P2 C25 53.4(2)
C37 Ru1 P2 C25 -135.2(2)
N1 Ru1 P2 C25 147.7(2)
Cl1 Ru1 P2 C25 -47.42(17)
P1 Ru1 P2 C25 -77.7(3)
N2 Ru1 N1 C43 -175.1(3)
C37 Ru1 N1 C43 3.0(3)
Cl1 Ru1 N1 C43 9.8(7)
P2 Ru1 N1 C43 90.5(3)
P1 Ru1 N1 C43 -81.8(3)
N2 Ru1 N1 C44 5.9(4)
C37 Ru1 N1 C44 -176.0(4)
Cl1 Ru1 N1 C44 -169.1(3)
P2 Ru1 N1 C44 -88.5(3)
P1 Ru1 N1 C44 99.2(3)
C8 P1 C1 C2 139.7(4)
C13 P1 C1 C2 30.1(4)
Ru1 P1 C1 C2 -95.1(4)
C8 P1 C1 C6 -47.4(4)
C13 P1 C1 C6 -156.9(3)
Ru1 P1 C1 C6 77.8(4)
C6 C1 C2 C3 -2.4(7)
P1 C1 C2 C3 170.4(4)
C1 C2 C3 C4 1.5(7)
C2 C3 C4 C5 0.1(7)
C3 C4 C5 C6 -0.7(7)
C4 C5 C6 C1 -0.3(7)
C2 C1 C6 C5 1.8(6)
P1 C1 C6 C5 -171.3(3)
C12 C7 C8 C9 2.3(7)
C12 C7 C8 P1 -173.4(4)
C1 P1 C8 C9 135.1(4)
C13 P1 C8 C9 -111.2(4)
Ru1 P1 C8 C9 9.5(4)
C1 P1 C8 C7 -49.4(4)
C13 P1 C8 C7 64.3(4)
Ru1 P1 C8 C7 -175.0(3)
C7 C8 C9 C10 -1.5(7)
P1 C8 C9 C10 173.9(4)
C8 C9 C10 C11 -0.5(8)
C9 C10 C11 C12 1.7(8)
C8 C7 C12 C11 -1.1(7)
C10 C11 C12 C7 -0.9(8)
C1 P1 C13 C14 124.7(4)
C8 P1 C13 C14 14.0(4)
Ru1 P1 C13 C14 -108.4(3)
C1 P1 C13 C18 -61.2(4)
C8 P1 C13 C18 -171.9(4)
Ru1 P1 C13 C18 65.8(4)
C18 C13 C14 C15 0.0(7)
P1 C13 C14 C15 174.2(4)
C13 C14 C15 C16 0.7(7)
C14 C15 C16 C17 -0.3(8)
C15 C16 C17 C18 -0.7(8)
C16 C17 C18 C13 1.3(7)
C14 C13 C18 C17 -1.0(7)
P1 C13 C18 C17 -175.2(4)
C36 P2 C19 C24 140.9(4)
C25 P2 C19 C24 35.0(5)
Ru1 P2 C19 C24 -89.7(4)
C36 P2 C19 C20 -47.4(5)
C25 P2 C19 C20 -153.3(4)
Ru1 P2 C19 C20 82.0(5)
C24 C19 C20 C21 -2.0(8)
P2 C19 C20 C21 -173.8(5)
C19 C20 C21 C22 0.2(10)
C20 C21 C22 C23 1.8(11)
C21 C22 C23 C24 -2.1(10)
C22 C23 C24 C19 0.3(9)
C20 C19 C24 C23 1.7(8)
P2 C19 C24 C23 173.5(4)
C19 P2 C25 C30 -136.5(4)
C36 P2 C25 C30 111.9(4)
Ru1 P2 C25 C30 -12.9(5)
C19 P2 C25 C26 48.6(5)
C36 P2 C25 C26 -63.0(5)
Ru1 P2 C25 C26 172.2(4)
C30 C25 C26 C27 1.7(8)
P2 C25 C26 C27 176.8(4)
C25 C26 C27 C28 -1.1(9)
C26 C27 C28 C29 0.1(9)
C27 C28 C29 C30 0.3(8)
C26 C25 C30 C29 -1.3(7)
P2 C25 C30 C29 -176.1(4)
C28 C29 C30 C25 0.3(8)
C36 C31 C32 C33 0.9(13)
C31 C32 C33 C34 0.6(13)
C32 C33 C34 C35 -1.5(11)
C33 C34 C35 C36 0.8(9)
C34 C35 C36 C31 0.7(9)
C34 C35 C36 P2 173.4(4)
C32 C31 C36 C35 -1.6(10)
C32 C31 C36 P2 -173.8(6)
C19 P2 C36 C35 172.9(4)
C25 P2 C36 C35 -76.9(4)
Ru1 P2 C36 C35 46.1(5)
C19 P2 C36 C31 -14.8(6)
C25 P2 C36 C31 95.5(6)
Ru1 P2 C36 C31 -141.5(5)
N1 Ru1 C37 C38 178.5(4)
Cl1 Ru1 C37 C38 0.4(4)
P2 Ru1 C37 C38 86.0(4)
P1 Ru1 C37 C38 -84.9(4)
N1 Ru1 C37 C42 -3.2(3)
Cl1 Ru1 C37 C42 178.6(3)
P2 Ru1 C37 C42 -95.7(3)
P1 Ru1 C37 C42 93.4(3)
C42 C37 C38 C39 0.9(6)
Ru1 C37 C38 C39 179.1(4)
C37 C38 C39 C40 -1.7(7)
C37 C38 C39 Cl2 178.8(3)
C38 C39 C40 C41 1.1(8)
Cl2 C39 C40 C41 -179.3(4)
C39 C40 C41 C42 0.1(7)
C40 C41 C42 C37 -0.7(7)
C40 C41 C42 C43 177.7(4)
C38 C37 C42 C41 0.2(7)
Ru1 C37 C42 C41 -178.2(4)
C38 C37 C42 C43 -178.3(4)
Ru1 C37 C42 C43 3.2(5)
C44 N1 C43 C42 176.9(4)
Ru1 N1 C43 C42 -2.1(5)
C41 C42 C43 N1 -179.3(4)
C37 C42 C43 N1 -0.8(6)
C43 N1 C44 C45 129.8(5)
Ru1 N1 C44 C45 -51.2(5)
C43 N1 C44 C49 -49.5(6)
Ru1 N1 C44 C49 129.4(4)
C49 C44 C45 C46 -0.2(7)
N1 C44 C45 C46 -179.6(4)
C44 C45 C46 C47 -0.7(7)
C44 C45 C46 N3 177.9(4)
O2 N3 C46 C47 -172.1(5)
O3 N3 C46 C47 9.2(7)
O2 N3 C46 C45 9.3(7)
O3 N3 C46 C45 -169.3(4)
C45 C46 C47 C48 0.2(8)
N3 C46 C47 C48 -178.3(5)
C46 C47 C48 C49 1.1(8)
C47 C48 C49 O4 179.7(5)
C47 C48 C49 C44 -2.0(7)
C45 C44 C49 O4 179.9(4)
N1 C44 C49 O4 -0.7(7)
C45 C44 C49 C48 1.5(7)
N1 C44 C49 C48 -179.1(4)
